data_7234092
loop_
_publ_author_name
'Alexander Tronnier'
'Ute Heinemeyer'
'Stefan Metz'
'Gerhard Wagenblast'
'Ingo Muenster'
'Thomas Strassner'

_publ_section_title
;
 Heteroleptic platinum(ii) NHC complexes with a C/C* cyclometalated ligand
 - synthesis, structure and photophysics
;
_journal_name_full 'Journal of Materials Chemistry C'
_journal_page_first 1680
_journal_page_last 1693
_journal_paper_doi 10.1039/C4TC02575J
_journal_volume 3
_journal_year 2015
_chemical_compound_source 'see text'
_chemical_formula_moiety 'C30 H32 N2 O2 Pt'
_chemical_formula_sum 'C30 H32 N2 O2 Pt'
_chemical_formula_weight 647.67
_space_group_IT_number 14
_space_group_name_Hall '-P 2ybc'
_space_group_name_H-M_alt 'P 1 21/c 1'
_symmetry_cell_setting monoclinic
_symmetry_Int_Tables_number 14
_symmetry_space_group_name_Hall '-P 2ybc'
_symmetry_space_group_name_H-M 'P 1 21/c 1'
_atom_sites_solution_hydrogens geom
_atom_sites_solution_primary direct
_atom_sites_solution_secondary difmap
_cell_angle_alpha 90
_cell_angle_beta 98.842(15)
_cell_angle_gamma 90
_cell_formula_units_Z 4
_cell_length_a 12.228(3)
_cell_length_b 13.642(3)
_cell_length_c 16.0740(16)
_cell_measurement_reflns_used 660
_cell_measurement_temperature 198
_cell_measurement_theta_max 26.42
_cell_measurement_theta_min 4.83
_cell_volume 2649.5(9)
_computing_cell_refinement 'Dirax/lsq (Duisenberg, 1992)'
_computing_data_collection 'Collect (Nonius BV, 1999)'
_computing_data_reduction 'EvalCCD (Duisenberg et al., 2003)'
_computing_molecular_graphics
;
PLATON (Spek, 2011), ORTEP (Farrugia, L. J. 1997),
MERCURY (van de Streek, J. 2006)
;
_computing_publication_material 'PLATON (Spek, 2011)'
_computing_structure_refinement 'SHELXL2013 (Sheldrick, 2013), SHELXLE (Huebschle, 2011)'
_computing_structure_solution 'SIR92 (Altomare et al., 1994)'
_diffrn_ambient_temperature 198
_diffrn_detector 'CCD plate'
_diffrn_detector_area_resol_mean 9
_diffrn_measured_fraction_theta_full 0.993
_diffrn_measured_fraction_theta_max 0.993
_diffrn_measurement_device '95mm CCD camera on \k-goniostat'
_diffrn_measurement_device_type 'Bruker KappaCCD'
_diffrn_measurement_method 'phi- and omega-rotation'
_diffrn_radiation_monochromator graphite
_diffrn_radiation_probe x-ray
_diffrn_radiation_source 'fine-focus sealed tube'
_diffrn_radiation_type MoK\a
_diffrn_radiation_wavelength 0.71073
_diffrn_reflns_av_R_equivalents 0.0514
_diffrn_reflns_av_unetI/netI 0.0256
_diffrn_reflns_limit_h_max 15
_diffrn_reflns_limit_h_min -15
_diffrn_reflns_limit_k_max 16
_diffrn_reflns_limit_k_min -17
_diffrn_reflns_limit_l_max 20
_diffrn_reflns_limit_l_min -20
_diffrn_reflns_number 46271
_diffrn_reflns_reduction_process
;
;
_diffrn_reflns_theta_full 26.42
_diffrn_reflns_theta_max 26.42
_diffrn_reflns_theta_min 4.83
_exptl_absorpt_coefficient_mu 5.325
_exptl_absorpt_correction_T_max 0.438
_exptl_absorpt_correction_T_min 0.225
_exptl_absorpt_correction_type multi-scan
_exptl_absorpt_process_details 'SADABS 2.10.(Sheldrick,Bruker AXS Inc.,2002)'
_exptl_crystal_colour colorless
_exptl_crystal_density_diffrn 1.624
_exptl_crystal_density_method 'Not Measured'
_exptl_crystal_description fragment
_exptl_crystal_F_000 1280
_exptl_crystal_preparation Luminescent
_exptl_crystal_recrystallization_method 'Re-crystallisation from solvent: '
_exptl_crystal_size_max 0.400
_exptl_crystal_size_mid 0.240
_exptl_crystal_size_min 0.190
_refine_diff_density_max 0.801
_refine_diff_density_min -1.112
_refine_diff_density_rms 0.099
_refine_ls_abs_structure_Flack .
_refine_ls_extinction_coef 0.00058(6)
_refine_ls_extinction_expression FC^*^=KFC[1+0.001XFC^2^\L^3^/SIN(2\Q)]^-1/4^
_refine_ls_extinction_method shelxl
_refine_ls_goodness_of_fit_ref 1.111
_refine_ls_hydrogen_treatment constr
_refine_ls_matrix_type full
_refine_ls_number_parameters 323
_refine_ls_number_reflns 5397
_refine_ls_number_restraints 0
_refine_ls_restrained_S_all 1.111
_refine_ls_R_factor_all 0.0417
_refine_ls_R_factor_gt 0.0234
_refine_ls_shift/su_max 0.001
_refine_ls_shift/su_mean 0.000
_refine_ls_structure_factor_coef Fsqd
_refine_ls_weighting_details 'calc w=1/[\s^2^(Fo^2^)+(0.0030P)^2^+4.7113P] where P=(Fo^2^+2Fc^2^)/3'
_refine_ls_weighting_scheme calc
_refine_ls_wR_factor_gt 0.0378
_refine_ls_wR_factor_ref 0.0427
_reflns_number_gt 4283
_reflns_number_total 5397
_reflns_threshold_expression I>2\s(I)
_cod_data_source_file 1000002.cif
_cod_data_source_block PCOD1000002
_cod_depositor_comments
;
The following automatic conversions were performed:

data item '_symmetry_cell_setting' value 'Monoclinic' was changed to
'monoclinic' in accordance with the built-in table derived from the
CIF Core dictionary named 'cif_core.dic' version 2.4.5 last updated
on 2014-11-21.

Automatic conversion script
Id: cif_fix_values 6909 2019-04-08 15:41:33Z antanas 
;
_cod_original_sg_symbol_H-M 'P 21/c'
_cod_database_code 7234092

loop_
_symmetry_equiv_pos_site_id
_symmetry_equiv_pos_as_xyz
1 x,y,z
2 -x,1/2+y,1/2-z
3 -x,-y,-z
4 x,1/2-y,1/2+z

loop_
_atom_site_aniso_label
_atom_site_aniso_U_11
_atom_site_aniso_U_22
_atom_site_aniso_U_33
_atom_site_aniso_U_23
_atom_site_aniso_U_13
_atom_site_aniso_U_12
Pt1 0.0386(1) 0.0179(1) 0.0276(1) 0.0033(1) 0.0164(1) 0.0019(1)
O1 0.0325(14) 0.0251(12) 0.0270(13) 0.0072(10) 0.0062(11) 0.0009(11)
O2 0.0413(16) 0.0358(16) 0.0472(17) -0.0008(12) 0.0180(14) -0.0112(12)
N1 0.059(2) 0.0263(15) 0.0219(15) 0.0044(12) 0.0170(16) 0.0143(15)
N2 0.0367(18) 0.0249(14) 0.0192(14) -0.0011(11) 0.0048(13) 0.0055(13)
C1 0.047(2) 0.0189(15) 0.0237(16) 0.0023(14) 0.0143(15) 0.0093(17)
C2 0.052(3) 0.033(2) 0.0234(19) -0.0085(15) 0.0020(18) 0.0177(18)
C3 0.046(3) 0.050(3) 0.036(2) -0.0145(19) -0.005(2) 0.011(2)
C4 0.065(3) 0.064(3) 0.045(3) -0.017(2) -0.011(2) 0.021(3)
C5 0.076(4) 0.059(3) 0.039(3) -0.017(2) -0.022(2) 0.033(3)
C6 0.089(4) 0.044(2) 0.023(2) -0.0024(17) 0.003(2) 0.027(2)
C7 0.058(3) 0.031(2) 0.0237(19) -0.0062(14) 0.0033(19) 0.0171(18)
C8 0.068(3) 0.0208(17) 0.030(2) 0.0029(14) 0.027(2) 0.0128(18)
C9 0.063(3) 0.0186(17) 0.040(2) 0.0005(15) 0.031(2) 0.0064(17)
C10 0.073(3) 0.0278(19) 0.051(3) 0.0036(18) 0.039(2) 0.000(2)
C11 0.099(4) 0.026(2) 0.061(3) 0.001(2) 0.059(3) -0.004(2)
C12 0.118(5) 0.032(2) 0.042(3) 0.0125(19) 0.041(3) 0.011(3)
C13 0.103(4) 0.030(2) 0.035(2) 0.0090(17) 0.034(3) 0.018(2)
C14 0.031(2) 0.0250(17) 0.0250(18) 0.0013(14) 0.0088(15) 0.0054(15)
C15 0.039(2) 0.0308(19) 0.040(2) -0.0066(18) 0.0094(17) 0.0001(18)
C16 0.053(3) 0.035(2) 0.058(3) 0.0043(19) 0.025(2) -0.0106(18)
C17 0.055(3) 0.045(2) 0.041(2) 0.0103(17) 0.025(2) -0.0014(19)
C18 0.051(3) 0.040(2) 0.027(2) -0.0023(16) 0.0163(18) -0.0006(18)
C19 0.033(2) 0.0275(18) 0.0262(18) 0.0002(14) 0.0068(16) 0.0000(14)
C20 0.077(3) 0.038(2) 0.038(2) 0.0150(18) -0.004(2) -0.023(2)
C21 0.084(3) 0.045(2) 0.032(2) 0.011(2) 0.022(2) 0.006(2)
C22 0.068(3) 0.046(3) 0.059(3) 0.013(2) -0.001(3) 0.017(2)
C23 0.048(2) 0.0273(18) 0.0216(18) 0.0035(14) 0.0036(17) 0.0030(16)
C24 0.039(2) 0.0246(17) 0.0200(17) -0.0032(14) 0.0070(16) 0.0011(16)
C25 0.034(2) 0.052(2) 0.030(2) 0.0010(18) 0.0024(17) -0.0035(19)
C26 0.038(2) 0.052(3) 0.035(2) -0.0161(18) 0.0129(19) -0.0136(19)
C27 0.041(3) 0.100(4) 0.049(3) -0.021(3) 0.013(2) -0.029(3)
C28 0.053(4) 0.317(13) 0.057(4) 0.005(5) -0.010(3) -0.077(6)
C29 0.039(3) 0.120(5) 0.068(3) -0.017(3) 0.022(3) -0.017(3)
C30 0.100(5) 0.117(6) 0.190(8) -0.086(6) 0.052(6) -0.080(5)

loop_
_atom_site_label
_atom_site_type_symbol
_atom_site_thermal_displace_type
_atom_site_fract_x
_atom_site_fract_y
_atom_site_fract_z
_atom_site_occupancy
_atom_site_U_iso_or_equiv
_atom_site_calc_flag
_atom_site_refinement_flags
_atom_site_disorder_assembly
_atom_site_disorder_group
Pt1 Pt Uani 0.66891(1) 0.09241(1) 0.16520(1) 1.000 0.0269(1) d . . .
O1 O Uani 0.66165(19) -0.01095(16) 0.26104(14) 1.000 0.0280(8) d . . .
O2 O Uani 0.8325(2) 0.11207(18) 0.21004(17) 1.000 0.0403(9) d . . .
N1 N Uani 0.4917(3) 0.1331(2) 0.03288(18) 1.000 0.0346(10) d . . .
N2 N Uani 0.4210(2) 0.0446(2) 0.12396(17) 1.000 0.0269(9) d . . .
C1 C Uani 0.5171(3) 0.0870(2) 0.1098(2) 1.000 0.0289(10) d . . .
C2 C Uani 0.3354(4) 0.0610(3) 0.0555(2) 1.000 0.0365(14) d . . .
C3 C Uani 0.2258(4) 0.0319(3) 0.0421(3) 1.000 0.0452(16) d . . .
C4 C Uani 0.1630(4) 0.0582(4) -0.0334(3) 1.000 0.0600(17) d . . .
C5 C Uani 0.2082(5) 0.1113(3) -0.0920(3) 1.000 0.0612(19) d . . .
C6 C Uani 0.3166(5) 0.1426(3) -0.0793(2) 1.000 0.0526(16) d . . .
C7 C Uani 0.3809(4) 0.1168(3) -0.0023(2) 1.000 0.0379(14) d . . .
C8 C Uani 0.5793(4) 0.1889(2) 0.0094(2) 1.000 0.0376(13) d . . .
C9 C Uani 0.6768(4) 0.1798(2) 0.0671(2) 1.000 0.0381(13) d . . .
C10 C Uani 0.7702(4) 0.2304(3) 0.0503(3) 1.000 0.0475(15) d . . .
C11 C Uani 0.7613(5) 0.2906(3) -0.0223(3) 1.000 0.0571(18) d . . .
C12 C Uani 0.6636(5) 0.3003(3) -0.0754(3) 1.000 0.061(2) d . . .
C13 C Uani 0.5705(5) 0.2495(3) -0.0612(3) 1.000 0.0535(16) d . . .
C14 C Uani 0.4004(3) 0.0048(2) 0.2027(2) 1.000 0.0265(11) d . . .
C15 C Uani 0.3492(3) -0.0853(3) 0.2044(2) 1.000 0.0363(11) d . . .
C16 C Uani 0.3249(4) -0.1211(3) 0.2805(3) 1.000 0.0469(16) d . . .
C17 C Uani 0.3518(4) -0.0672(3) 0.3532(3) 1.000 0.0452(14) d . . .
C18 C Uani 0.4026(3) 0.0231(3) 0.3508(2) 1.000 0.0383(14) d . . .
C19 C Uani 0.4270(3) 0.0597(2) 0.2753(2) 1.000 0.0287(11) d . . .
C20 C Uani 0.6340(4) -0.1963(3) 0.3162(3) 1.000 0.0524(14) d . . .
C21 C Uani 0.6711(4) -0.0853(3) 0.4411(2) 1.000 0.0523(14) d . . .
C22 C Uani 0.8212(4) -0.1891(3) 0.4024(3) 1.000 0.0588(17) d . . .
C23 C Uani 0.7188(3) -0.1292(3) 0.3670(2) 1.000 0.0325(11) d . . .
C24 C Uani 0.7444(3) -0.0436(2) 0.3107(2) 1.000 0.0276(10) d . . .
C25 C Uani 0.8521(3) -0.0071(3) 0.3183(2) 1.000 0.0389(12) d . . .
C26 C Uani 0.8896(3) 0.0675(3) 0.2712(3) 1.000 0.0409(14) d . . .
C27 C Uani 1.0117(4) 0.0997(4) 0.2883(3) 1.000 0.0627(19) d . . .
C28 C Uani 1.0754(5) 0.0601(8) 0.3694(4) 1.000 0.144(5) d . . .
C29 C Uani 1.0661(4) 0.0679(4) 0.2141(3) 1.000 0.074(2) d . . .
C30 C Uani 1.0122(6) 0.2123(5) 0.2925(5) 1.000 0.133(4) d . . .
H3 H Uiso 0.19510 -0.00470 0.08310 1.000 0.0540 c R . .
H4 H Uiso 0.08740 0.03920 -0.04490 1.000 0.0720 c R . .
H5 H Uiso 0.16280 0.12730 -0.14360 1.000 0.0730 c R . .
H6 H Uiso 0.34640 0.17970 -0.12060 1.000 0.0630 c R . .
H10 H Uiso 0.83860 0.22460 0.08700 1.000 0.0570 c R . .
H11 H Uiso 0.82470 0.32480 -0.03430 1.000 0.0690 c R . .
H12 H Uiso 0.65960 0.34250 -0.12270 1.000 0.0730 c R . .
H13 H Uiso 0.50250 0.25560 -0.09840 1.000 0.0640 c R . .
H15 H Uiso 0.33080 -0.12230 0.15420 1.000 0.0440 c R . .
H16 H Uiso 0.28970 -0.18290 0.28230 1.000 0.0570 c R . .
H17 H Uiso 0.33540 -0.09220 0.40500 1.000 0.0540 c R . .
H18 H Uiso 0.42080 0.06020 0.40110 1.000 0.0460 c R . .
H19 H Uiso 0.46170 0.12180 0.27350 1.000 0.0340 c R . .
H20A H Uiso 0.61260 -0.24800 0.35290 1.000 0.0790 c R . .
H20B H Uiso 0.66630 -0.22600 0.27010 1.000 0.0790 c R . .
H20C H Uiso 0.56850 -0.15810 0.29300 1.000 0.0790 c R . .
H21A H Uiso 0.60520 -0.04660 0.41990 1.000 0.0780 c R . .
H21B H Uiso 0.72660 -0.04300 0.47380 1.000 0.0780 c R . .
H21C H Uiso 0.65090 -0.13820 0.47710 1.000 0.0780 c R . .
H22A H Uiso 0.79900 -0.24500 0.43420 1.000 0.0880 c R . .
H22B H Uiso 0.87280 -0.14770 0.43970 1.000 0.0880 c R . .
H22C H Uiso 0.85740 -0.21290 0.35590 1.000 0.0880 c R . .
H25 H Uiso 0.90540 -0.03650 0.36020 1.000 0.0470 c R . .
H28A H Uiso 1.07840 -0.01160 0.36640 1.000 0.2160 c R . .
H28B H Uiso 1.03830 0.07950 0.41670 1.000 0.2160 c R . .
H28C H Uiso 1.15070 0.08660 0.37760 1.000 0.2160 c R . .
H29A H Uiso 1.14210 0.09290 0.22110 1.000 0.1110 c R . .
H29B H Uiso 1.02430 0.09420 0.16200 1.000 0.1110 c R . .
H29C H Uiso 1.06720 -0.00380 0.21120 1.000 0.1110 c R . .
H30A H Uiso 0.97360 0.23380 0.33840 1.000 0.1990 c R . .
H30B H Uiso 0.97460 0.23900 0.23900 1.000 0.1990 c R . .
H30C H Uiso 1.08880 0.23590 0.30280 1.000 0.1990 c R . .

loop_
_atom_type_symbol
_atom_type_description
_atom_type_scat_dispersion_real
_atom_type_scat_dispersion_imag
_atom_type_scat_source
C C 0.0033 0.0016 ' International Tables Vol C Tables 4.2.6.8 and 6.1.1.4'
H H 0.0000 0.0000 ' International Tables Vol C Tables 4.2.6.8 and 6.1.1.4'
N N 0.0061 0.0033 ' International Tables Vol C Tables 4.2.6.8 and 6.1.1.4'
O O 0.0106 0.0060 ' International Tables Vol C Tables 4.2.6.8 and 6.1.1.4'
Pt Pt -1.7033 8.3905 ' International Tables Vol C Tables 4.2.6.8 and 6.1.1.4'

loop_
_geom_angle_atom_site_label_1
_geom_angle_atom_site_label_2
_geom_angle_atom_site_label_3
_geom_angle
_geom_angle_site_symmetry_1
_geom_angle_site_symmetry_2
_geom_angle_site_symmetry_3
_geom_angle_publ_flag
O1 Pt1 O2 88.79(10) . . . yes
O1 Pt1 C1 99.58(11) . . . yes
O1 Pt1 C9 174.61(11) . . . yes
O2 Pt1 C1 171.62(12) . . . yes
O2 Pt1 C9 92.11(16) . . . yes
C1 Pt1 C9 79.51(16) . . . yes
Pt1 O1 C24 125.3(2) . . . yes
Pt1 O2 C26 127.2(2) . . . yes
C1 N1 C7 111.1(3) . . . yes
C1 N1 C8 114.2(3) . . . yes
C7 N1 C8 134.7(3) . . . yes
C1 N2 C2 111.0(3) . . . yes
C1 N2 C14 125.6(3) . . . yes
C2 N2 C14 122.5(3) . . . yes
Pt1 C1 N1 117.6(3) . . . yes
Pt1 C1 N2 137.1(2) . . . yes
N1 C1 N2 105.2(3) . . . yes
N2 C2 C3 131.2(4) . . . yes
N2 C2 C7 106.5(4) . . . yes
C3 C2 C7 122.3(4) . . . no
C2 C3 C4 117.2(4) . . . no
C3 C4 C5 120.9(5) . . . no
C4 C5 C6 122.9(4) . . . no
C5 C6 C7 116.6(4) . . . no
N1 C7 C2 106.3(3) . . . yes
N1 C7 C6 133.6(4) . . . yes
C2 C7 C6 120.1(4) . . . no
N1 C8 C9 112.3(3) . . . yes
N1 C8 C13 124.8(4) . . . yes
C9 C8 C13 122.9(4) . . . no
Pt1 C9 C8 116.0(3) . . . yes
Pt1 C9 C10 126.2(3) . . . yes
C8 C9 C10 117.9(3) . . . no
C9 C10 C11 119.0(4) . . . no
C10 C11 C12 121.4(5) . . . no
C11 C12 C13 120.9(4) . . . no
C8 C13 C12 118.0(5) . . . no
N2 C14 C15 119.7(3) . . . yes
N2 C14 C19 119.3(3) . . . yes
C15 C14 C19 120.9(3) . . . no
C14 C15 C16 119.2(3) . . . no
C15 C16 C17 120.2(4) . . . no
C16 C17 C18 120.1(4) . . . no
C17 C18 C19 120.2(3) . . . no
C14 C19 C18 119.3(3) . . . no
C20 C23 C21 110.1(3) . . . no
C20 C23 C22 109.2(3) . . . no
C20 C23 C24 108.9(3) . . . no
C21 C23 C22 108.0(3) . . . no
C21 C23 C24 107.3(3) . . . no
C22 C23 C24 113.3(3) . . . no
O1 C24 C23 114.9(3) . . . yes
O1 C24 C25 125.5(3) . . . yes
C23 C24 C25 119.6(3) . . . no
C24 C25 C26 126.9(3) . . . no
O2 C26 C25 125.8(3) . . . yes
O2 C26 C27 113.8(4) . . . yes
C25 C26 C27 120.3(4) . . . no
C26 C27 C28 114.1(5) . . . no
C26 C27 C29 108.0(4) . . . no
C26 C27 C30 106.9(4) . . . no
C28 C27 C29 110.2(5) . . . no
C28 C27 C30 108.7(6) . . . no
C29 C27 C30 108.7(5) . . . no
C2 C3 H3 121.00 . . . no
C4 C3 H3 121.00 . . . no
C3 C4 H4 120.00 . . . no
C5 C4 H4 120.00 . . . no
C4 C5 H5 119.00 . . . no
C6 C5 H5 119.00 . . . no
C5 C6 H6 122.00 . . . no
C7 C6 H6 122.00 . . . no
C9 C10 H10 120.00 . . . no
C11 C10 H10 121.00 . . . no
C10 C11 H11 119.00 . . . no
C12 C11 H11 119.00 . . . no
C11 C12 H12 120.00 . . . no
C13 C12 H12 120.00 . . . no
C8 C13 H13 121.00 . . . no
C12 C13 H13 121.00 . . . no
C14 C15 H15 120.00 . . . no
C16 C15 H15 120.00 . . . no
C15 C16 H16 120.00 . . . no
C17 C16 H16 120.00 . . . no
C16 C17 H17 120.00 . . . no
C18 C17 H17 120.00 . . . no
C17 C18 H18 120.00 . . . no
C19 C18 H18 120.00 . . . no
C14 C19 H19 120.00 . . . no
C18 C19 H19 120.00 . . . no
C23 C20 H20A 109.00 . . . no
C23 C20 H20B 109.00 . . . no
C23 C20 H20C 109.00 . . . no
H20A C20 H20B 109.00 . . . no
H20A C20 H20C 109.00 . . . no
H20B C20 H20C 109.00 . . . no
C23 C21 H21A 109.00 . . . no
C23 C21 H21B 109.00 . . . no
C23 C21 H21C 109.00 . . . no
H21A C21 H21B 110.00 . . . no
H21A C21 H21C 109.00 . . . no
H21B C21 H21C 109.00 . . . no
C23 C22 H22A 109.00 . . . no
C23 C22 H22B 109.00 . . . no
C23 C22 H22C 109.00 . . . no
H22A C22 H22B 109.00 . . . no
H22A C22 H22C 109.00 . . . no
H22B C22 H22C 109.00 . . . no
C24 C25 H25 117.00 . . . no
C26 C25 H25 117.00 . . . no
C27 C28 H28A 109.00 . . . no
C27 C28 H28B 110.00 . . . no
C27 C28 H28C 109.00 . . . no
H28A C28 H28B 109.00 . . . no
H28A C28 H28C 109.00 . . . no
H28B C28 H28C 110.00 . . . no
C27 C29 H29A 109.00 . . . no
C27 C29 H29B 109.00 . . . no
C27 C29 H29C 110.00 . . . no
H29A C29 H29B 109.00 . . . no
H29A C29 H29C 109.00 . . . no
H29B C29 H29C 110.00 . . . no
C27 C30 H30A 109.00 . . . no
C27 C30 H30B 110.00 . . . no
C27 C30 H30C 109.00 . . . no
H30A C30 H30B 110.00 . . . no
H30A C30 H30C 109.00 . . . no
H30B C30 H30C 109.00 . . . no

loop_
_geom_bond_atom_site_label_1
_geom_bond_atom_site_label_2
_geom_bond_distance
_geom_bond_site_symmetry_1
_geom_bond_site_symmetry_2
_geom_bond_publ_flag
Pt1 O1 2.100(2) . . yes
Pt1 O2 2.037(3) . . yes
Pt1 C1 1.933(4) . . yes
Pt1 C9 1.991(3) . . yes
O1 C24 1.269(4) . . yes
O2 C26 1.270(5) . . yes
N1 C1 1.379(4) . . yes
N1 C7 1.403(6) . . yes
N1 C8 1.412(5) . . yes
N2 C1 1.360(4) . . yes
N2 C2 1.415(5) . . yes
N2 C14 1.435(4) . . yes
C2 C3 1.383(7) . . no
C2 C7 1.382(6) . . no
C3 C4 1.380(7) . . no
C4 C5 1.370(7) . . no
C5 C6 1.378(8) . . no
C6 C7 1.405(5) . . no
C8 C9 1.399(6) . . no
C8 C13 1.395(5) . . no
C9 C10 1.396(6) . . no
C10 C11 1.417(6) . . no
C11 C12 1.364(8) . . no
C12 C13 1.381(8) . . no
C14 C15 1.382(5) . . no
C14 C19 1.383(4) . . no
C15 C16 1.391(6) . . no
C16 C17 1.377(6) . . no
C17 C18 1.383(6) . . no
C18 C19 1.387(5) . . no
C20 C23 1.523(6) . . no
C21 C23 1.527(5) . . no
C22 C23 1.530(6) . . no
C23 C24 1.539(5) . . no
C24 C25 1.396(5) . . no
C25 C26 1.388(6) . . no
C26 C27 1.540(6) . . no
C27 C28 1.512(9) . . no
C27 C29 1.516(7) . . no
C27 C30 1.538(9) . . no
C3 H3 0.9500 . . no
C4 H4 0.9500 . . no
C5 H5 0.9500 . . no
C6 H6 0.9500 . . no
C10 H10 0.9500 . . no
C11 H11 0.9500 . . no
C12 H12 0.9500 . . no
C13 H13 0.9500 . . no
C15 H15 0.9500 . . no
C16 H16 0.9500 . . no
C17 H17 0.9500 . . no
C18 H18 0.9500 . . no
C19 H19 0.9500 . . no
C20 H20A 0.9800 . . no
C20 H20B 0.9800 . . no
C20 H20C 0.9800 . . no
C21 H21A 0.9800 . . no
C21 H21B 0.9800 . . no
C21 H21C 0.9800 . . no
C22 H22A 0.9800 . . no
C22 H22B 0.9800 . . no
C22 H22C 0.9800 . . no
C25 H25 0.9500 . . no
C28 H28A 0.9800 . . no
C28 H28B 0.9800 . . no
C28 H28C 0.9800 . . no
C29 H29A 0.9800 . . no
C29 H29B 0.9800 . . no
C29 H29C 0.9800 . . no
C30 H30A 0.9800 . . no
C30 H30B 0.9800 . . no
C30 H30C 0.9800 . . no

loop_
_geom_hbond_atom_site_label_D
_geom_hbond_atom_site_label_H
_geom_hbond_atom_site_label_A
_geom_hbond_distance_DH
_geom_hbond_distance_HA
_geom_hbond_distance_DA
_geom_hbond_angle_DHA
_geom_hbond_site_symmetry_A
_geom_hbond_publ_flag
C10 H10 O2 0.9500 2.5100 3.030(5) 114.00 . yes

loop_
_geom_torsion_atom_site_label_1
_geom_torsion_atom_site_label_2
_geom_torsion_atom_site_label_3
_geom_torsion_atom_site_label_4
_geom_torsion
_geom_torsion_site_symmetry_1
_geom_torsion_site_symmetry_2
_geom_torsion_site_symmetry_3
_geom_torsion_site_symmetry_4
_geom_torsion_publ_flag
O2 Pt1 O1 C24 -7.9(2) . . . . no
C1 Pt1 O1 C24 171.6(2) . . . . no
O1 Pt1 O2 C26 2.1(3) . . . . no
C9 Pt1 O2 C26 -172.6(3) . . . . no
O1 Pt1 C1 N1 -168.9(2) . . . . no
C9 Pt1 C1 N1 5.7(2) . . . . no
O1 Pt1 C1 N2 7.7(3) . . . . no
C9 Pt1 C1 N2 -177.7(3) . . . . no
C1 Pt1 C9 C8 -3.2(2) . . . . no
O2 Pt1 C9 C10 -1.5(3) . . . . no
C1 Pt1 C9 C10 178.2(3) . . . . no
O2 Pt1 C9 C8 177.1(2) . . . . no
Pt1 O1 C24 C23 -171.8(2) . . . . no
Pt1 O1 C24 C25 9.5(4) . . . . no
Pt1 O2 C26 C25 2.6(6) . . . . no
Pt1 O2 C26 C27 179.6(3) . . . . no
C7 N1 C1 N2 -2.0(4) . . . . no
C1 N1 C8 C9 4.3(4) . . . . no
C7 N1 C1 Pt1 175.6(2) . . . . no
C8 N1 C7 C6 7.3(7) . . . . no
C7 N1 C8 C13 2.8(6) . . . . no
C8 N1 C1 N2 175.1(3) . . . . no
C1 N1 C8 C13 -173.5(3) . . . . no
C8 N1 C1 Pt1 -7.3(4) . . . . no
C7 N1 C8 C9 -179.5(4) . . . . no
C1 N1 C7 C6 -176.4(4) . . . . no
C1 N1 C7 C2 1.5(4) . . . . no
C8 N1 C7 C2 -174.8(4) . . . . no
C1 N2 C2 C3 179.7(4) . . . . no
C14 N2 C1 Pt1 16.1(5) . . . . no
C2 N2 C1 Pt1 -175.2(3) . . . . no
C2 N2 C14 C15 57.5(5) . . . . no
C14 N2 C1 N1 -167.0(3) . . . . no
C2 N2 C1 N1 1.7(4) . . . . no
C14 N2 C2 C7 168.4(3) . . . . no
C1 N2 C14 C15 -135.0(4) . . . . no
C1 N2 C14 C19 48.4(5) . . . . no
C1 N2 C2 C7 -0.8(4) . . . . no
C2 N2 C14 C19 -119.1(4) . . . . no
C14 N2 C2 C3 -11.2(6) . . . . no
N2 C2 C7 N1 -0.5(4) . . . . no
C7 C2 C3 C4 2.0(6) . . . . no
N2 C2 C3 C4 -178.5(4) . . . . no
N2 C2 C7 C6 177.8(4) . . . . no
C3 C2 C7 N1 179.1(4) . . . . no
C3 C2 C7 C6 -2.6(6) . . . . no
C2 C3 C4 C5 -0.3(7) . . . . no
C3 C4 C5 C6 -1.0(8) . . . . no
C4 C5 C6 C7 0.4(7) . . . . no
C5 C6 C7 N1 179.0(4) . . . . no
C5 C6 C7 C2 1.3(6) . . . . no
C9 C8 C13 C12 1.9(6) . . . . no
N1 C8 C9 C10 179.1(3) . . . . no
N1 C8 C13 C12 179.4(4) . . . . no
C13 C8 C9 C10 -3.2(5) . . . . no
C13 C8 C9 Pt1 178.1(3) . . . . no
N1 C8 C9 Pt1 0.3(4) . . . . no
Pt1 C9 C10 C11 -179.4(3) . . . . no
C8 C9 C10 C11 2.0(6) . . . . no
C9 C10 C11 C12 0.4(7) . . . . no
C10 C11 C12 C13 -1.7(7) . . . . no
C11 C12 C13 C8 0.6(7) . . . . no
C19 C14 C15 C16 -0.4(6) . . . . no
N2 C14 C19 C18 177.2(3) . . . . no
C15 C14 C19 C18 0.5(5) . . . . no
N2 C14 C15 C16 -177.0(4) . . . . no
C14 C15 C16 C17 -0.1(6) . . . . no
C15 C16 C17 C18 0.4(7) . . . . no
C16 C17 C18 C19 -0.2(7) . . . . no
C17 C18 C19 C14 -0.3(6) . . . . no
C20 C23 C24 C25 -143.0(3) . . . . no
C21 C23 C24 O1 -81.0(4) . . . . no
C21 C23 C24 C25 97.8(4) . . . . no
C22 C23 C24 O1 160.0(3) . . . . no
C22 C23 C24 C25 -21.2(5) . . . . no
C20 C23 C24 O1 38.2(4) . . . . no
O1 C24 C25 C26 -3.1(6) . . . . no
C23 C24 C25 C26 178.2(4) . . . . no
C24 C25 C26 C27 179.5(4) . . . . no
C24 C25 C26 O2 -3.7(7) . . . . no
O2 C26 C27 C28 170.2(5) . . . . no
O2 C26 C27 C29 -66.9(5) . . . . no
O2 C26 C27 C30 49.9(6) . . . . no
C25 C26 C27 C28 -12.6(7) . . . . no
C25 C26 C27 C29 110.3(5) . . . . no
C25 C26 C27 C30 -132.8(5) . . . . no
